data_7037216
loop_
_publ_author_name
'Lamberts, Kevin'
'Tegoni, Matteo'
'Jiang, Xiang'
'Kou, Hui-Zhong'
'Englert, Ulli'

_publ_section_title
;
 Silver complexation by metallacryptates.
;
_journal_issue 1
_journal_name_full 'Dalton transactions (Cambridge, England : 2003)'
_journal_page_first 284
_journal_page_last 295
_journal_paper_doi 10.1039/c5dt03749b
_journal_volume 45
_journal_year 2015
_chemical_absolute_configuration rmad
_chemical_formula_moiety 'C50 H104 Ag2 Cl8 Cu12 N16 O66, 2(Cl O4), 7(C H4 O)'
_chemical_formula_sum 'C57 H132 Ag2 Cl10 Cu12 N16 O81'
_chemical_formula_weight 3670.50
_chemical_name_systematic
;
 ?
;
_space_group_crystal_system triclinic
_space_group_IT_number 1
_space_group_name_Hall 'P 1'
_space_group_name_H-M_alt 'P 1'
_symmetry_space_group_name_Hall 'P 1'
_symmetry_space_group_name_H-M 'P 1'
_atom_sites_solution_hydrogens geom
_audit_creation_method SHELXL-2013
_audit_update_record
;
2015-09-24 deposited with the CCDC.
2015-11-12 downloaded from the CCDC.
;
_cell_angle_alpha 104.7400(10)
_cell_angle_beta 97.6700(10)
_cell_angle_gamma 95.1970(10)
_cell_formula_units_Z 1
_cell_length_a 12.7360(7)
_cell_length_b 12.8490(8)
_cell_length_c 19.6150(12)
_cell_measurement_reflns_used 6943
_cell_measurement_temperature 100(2)
_cell_measurement_theta_max 28.00
_cell_measurement_theta_min 2.18
_cell_volume 3050.4(3)
_computing_structure_refinement 'SHELXL-2013 (Sheldrick, 2013)'
_diffrn_ambient_temperature 100(2)
_diffrn_measured_fraction_theta_full 1.000
_diffrn_measured_fraction_theta_max 0.953
_diffrn_measurement_device_type 'Bruker Apex CCD area detector'
_diffrn_measurement_method '\w scans'
_diffrn_radiation_type MoK\a
_diffrn_radiation_wavelength 0.71073
_diffrn_reflns_av_R_equivalents 0.0303
_diffrn_reflns_av_unetI/netI 0.0765
_diffrn_reflns_laue_measured_fraction_full 1.000
_diffrn_reflns_laue_measured_fraction_max 0.953
_diffrn_reflns_limit_h_max 18
_diffrn_reflns_limit_h_min -18
_diffrn_reflns_limit_k_max 18
_diffrn_reflns_limit_k_min -18
_diffrn_reflns_limit_l_max 27
_diffrn_reflns_limit_l_min -26
_diffrn_reflns_number 47383
_diffrn_reflns_point_group_measured_fraction_full 0.995
_diffrn_reflns_point_group_measured_fraction_max 0.919
_diffrn_reflns_theta_full 25.242
_diffrn_reflns_theta_max 30.502
_diffrn_reflns_theta_min 1.088
_diffrn_source microsource
_exptl_absorpt_coefficient_mu 2.693
_exptl_absorpt_correction_T_max 0.7461
_exptl_absorpt_correction_T_min 0.6479
_exptl_absorpt_correction_type multi-scan
_exptl_absorpt_process_details SADABS
_exptl_crystal_colour blue
_exptl_crystal_density_diffrn 1.998
_exptl_crystal_description block
_exptl_crystal_F_000 1846
_exptl_crystal_size_max 0.160
_exptl_crystal_size_mid 0.140
_exptl_crystal_size_min 0.080
_refine_diff_density_max 3.024
_refine_diff_density_min -3.122
_refine_diff_density_rms 0.145
_refine_ls_abs_structure_details
;
 Flack x determined using 10742 quotients [(I+)-(I-)]/[(I+)+(I-)]
 (Parsons and Flack (2004), Acta Cryst. A60, s61).
;
_refine_ls_abs_structure_Flack 0.017(9)
_refine_ls_extinction_method none
_refine_ls_goodness_of_fit_ref 1.034
_refine_ls_hydrogen_treatment constr
_refine_ls_matrix_type full
_refine_ls_number_parameters 1516
_refine_ls_number_reflns 34212
_refine_ls_number_restraints 260
_refine_ls_restrained_S_all 1.035
_refine_ls_R_factor_all 0.0719
_refine_ls_R_factor_gt 0.0550
_refine_ls_shift/su_max 0.001
_refine_ls_shift/su_mean 0.000
_refine_ls_structure_factor_coef Fsqd
_refine_ls_weighting_details
;
 w=1/[\s^2^(Fo^2^)+(0.0600P)^2^]
 where P=(Fo^2^+2Fc^2^)/3
;
_refine_ls_weighting_scheme calc
_refine_ls_wR_factor_gt 0.1238
_refine_ls_wR_factor_ref 0.1352
_reflns_Friedel_coverage 0.928
_reflns_friedel_fraction_full 0.990
_reflns_friedel_fraction_max 0.884
_reflns_number_gt 27196
_reflns_number_total 34212
_reflns_threshold_expression 'I > 2\s(I)'
_cod_data_source_file c5dt03749b2.cif
_cod_data_source_block H-2a
_cod_depositor_comments 'Adding full bibliography for 7037214--7037217.cif.'
_cod_database_code 7037216
_shelx_space_group_comment
;
The symmetry employed for this shelxl refinement is uniquely defined
by the following loop, which should always be used as a source of
symmetry information in preference to the above space-group names.
They are only intended as comments.
;
_shelx_estimated_absorpt_t_min 0.673
_shelx_estimated_absorpt_t_max 0.813
_shelxl_version_number 2013-2

loop_
_space_group_symop_operation_xyz
'x, y, z'

loop_
_atom_site_label
_atom_site_type_symbol
_atom_site_fract_x
_atom_site_fract_y
_atom_site_fract_z
_atom_site_U_iso_or_equiv
_atom_site_adp_type
_atom_site_occupancy
_atom_site_site_symmetry_order
_atom_site_calc_flag
_atom_site_refinement_flags_posn
_atom_site_refinement_flags_adp
_atom_site_refinement_flags_occupancy
_atom_site_disorder_assembly
_atom_site_disorder_group
Ag1 Ag 0.97797(7) 0.48606(7) 1.05274(5) 0.01630(15) Uani 1 1 d . . . . .
Cu2 Cu 1.04105(11) 0.56723(11) 1.24112(7) 0.0174(3) Uani 1 1 d . . . . .
Cu3 Cu 0.91551(10) 0.40426(10) 0.86171(7) 0.0124(2) Uani 1 1 d . . . . .
O1 O 1.0548(7) 0.6206(6) 1.3590(4) 0.0319(19) Uani 1 1 d D . . . .
H1 H 1.0696 0.5737 1.3806 0.038 Uiso 1 1 calc R U . A 1
C1A C 1.089(2) 0.7213(18) 1.4033(13) 0.040(6) Uiso 0.5 1 d D . P B 1
H1A H 1.1628 0.7437 1.3987 0.060 Uiso 0.5 1 calc R U P B 1
H1B H 1.0859 0.7202 1.4528 0.060 Uiso 0.5 1 calc R U P B 1
H1C H 1.0430 0.7728 1.3904 0.060 Uiso 0.5 1 calc R U P B 1
C1B C 1.002(2) 0.698(2) 1.3965(15) 0.054(7) Uiso 0.5 1 d D . P B 2
H1D H 0.9406 0.7093 1.3648 0.082 Uiso 0.5 1 calc R U P B 2
H1E H 1.0507 0.7661 1.4155 0.082 Uiso 0.5 1 calc R U P B 2
H1F H 0.9777 0.6742 1.4360 0.082 Uiso 0.5 1 calc R U P B 2
Cu1_1 Cu 0.91039(11) 0.74743(10) 1.04978(7) 0.0153(2) Uani 1 1 d . U . . .
N1_1 N 0.9301(7) 0.8833(7) 1.1282(4) 0.0173(16) Uani 1 1 d . . . . .
H1A_1 H 0.9855 0.9361 1.1202 0.021 Uiso 1 1 calc R U . . .
H1B_1 H 0.8625 0.9156 1.1286 0.021 Uiso 1 1 calc R U . . .
O1_1 O 0.9537(6) 0.6794(5) 1.1244(4) 0.0163(14) Uani 1 1 d . . . . .
O2_1 O 1.0214(5) 0.7152(5) 1.2394(4) 0.0220(15) Uani 1 1 d . . . . .
C1_1 C 0.9818(7) 0.7444(8) 1.1865(5) 0.0160(18) Uani 1 1 d . . . . .
C2_1 C 0.9627(8) 0.8608(7) 1.1979(5) 0.0201(18) Uani 1 1 d . . . . .
H2_1 H 1.0306 0.9087 1.2226 0.024 Uiso 1 1 calc R U . . .
C3_1 C 0.8781(11) 0.8834(10) 1.2445(6) 0.042(3) Uani 1 1 d . . . . .
H3A_1 H 0.8607 0.9572 1.2482 0.063 Uiso 1 1 calc R U . . .
H3B_1 H 0.9046 0.8766 1.2922 0.063 Uiso 1 1 calc R U . . .
H3C_1 H 0.8138 0.8312 1.2234 0.063 Uiso 1 1 calc R U . . .
N2_1 N 0.8714(7) 0.8081(6) 0.9683(4) 0.0172(16) Uani 1 1 d . U . . .
H2A_1 H 0.8241 0.8646 0.9810 0.021 Uiso 1 1 calc R U . . .
H2B_1 H 0.9364 0.8413 0.9552 0.021 Uiso 1 1 calc R U . . .
O3_1 O 0.9017(6) 0.6109(5) 0.9767(4) 0.0169(13) Uani 1 1 d . U . . .
O4_1 O 0.8504(6) 0.5346(5) 0.8603(4) 0.0188(14) Uani 1 1 d . U . . .
C4_1 C 0.8590(8) 0.6117(7) 0.9148(5) 0.0127(15) Uani 1 1 d . U . . .
C5_1 C 0.8150(9) 0.7166(8) 0.9072(5) 0.0177(17) Uani 1 1 d . U . . .
H5_1 H 0.7379 0.7085 0.9125 0.021 Uiso 1 1 calc R U . . .
C6_1 C 0.8206(8) 0.7364(7) 0.8347(5) 0.0231(19) Uani 1 1 d . U . . .
H6A_1 H 0.7904 0.8032 0.8325 0.035 Uiso 1 1 calc R U . . .
H6B_1 H 0.7796 0.6751 0.7972 0.035 Uiso 1 1 calc R U . . .
H6C_1 H 0.8953 0.7436 0.8274 0.035 Uiso 1 1 calc R U . . .
Cl1_1 Cl 1.1967(2) 0.8728(2) 1.08941(15) 0.0257(5) Uani 1 1 d . . . . .
O5_1 O 1.1296(6) 0.7734(5) 1.0496(4) 0.0253(16) Uani 1 1 d . . . . .
O6_1 O 1.2210(9) 0.8725(8) 1.1622(4) 0.061(3) Uani 1 1 d . . . . .
O7_1 O 1.2938(7) 0.8786(6) 1.0592(5) 0.043(2) Uani 1 1 d . . . . .
O8_1 O 1.1399(6) 0.9633(6) 1.0843(5) 0.038(2) Uani 1 1 d . . . . .
Cu1_2 Cu 0.71554(10) 0.36215(10) 1.05068(6) 0.0135(2) Uani 1 1 d . . . . .
N1_2 N 0.6409(7) 0.3740(7) 1.1340(4) 0.0206(18) Uani 1 1 d . . . . .
H1A_2 H 0.5810 0.4172 1.1297 0.025 Uiso 1 1 calc R U . . .
H1B_2 H 0.6110 0.3008 1.1353 0.025 Uiso 1 1 calc R U . . .
O1_2 O 0.8359(5) 0.4480(5) 1.1192(4) 0.0164(14) Uani 1 1 d . . . . .
O2_2 O 0.8888(6) 0.5285(6) 1.2356(3) 0.0239(15) Uani 1 1 d . . . . .
C1_2 C 0.8213(8) 0.4725(8) 1.1840(5) 0.0177(19) Uani 1 1 d . . . . .
C2_2 C 0.7168(8) 0.4273(7) 1.2012(5) 0.0169(18) Uani 1 1 d . . . . .
H2_2 H 0.6845 0.4896 1.2287 0.020 Uiso 1 1 calc R U . . .
C3_2 C 0.7386(8) 0.3531(8) 1.2483(5) 0.027(2) Uani 1 1 d . . . . .
H3A_2 H 0.6708 0.3154 1.2533 0.040 Uiso 1 1 calc R U . . .
H3B_2 H 0.7757 0.3960 1.2955 0.040 Uiso 1 1 calc R U . . .
H3C_2 H 0.7833 0.2998 1.2268 0.040 Uiso 1 1 calc R U . . .
N2_2 N 0.6015(6) 0.2700(6) 0.9759(4) 0.0149(16) Uani 1 1 d . . . . .
H2A_2 H 0.5989 0.1937 0.9782 0.018 Uiso 1 1 calc R U . . .
H2B_2 H 0.5315 0.2943 0.9838 0.018 Uiso 1 1 calc R U . . .
O3_2 O 0.7908(5) 0.3663(5) 0.9711(3) 0.0136(13) Uani 1 1 d . . . . .
O4_2 O 0.7740(5) 0.3226(5) 0.8531(3) 0.0145(14) Uani 1 1 d . . . . .
C4_2 C 0.7360(7) 0.3244(7) 0.9097(5) 0.0114(17) Uani 1 1 d . . . . .
C5_2 C 0.6230(7) 0.2772(7) 0.9038(4) 0.0157(16) Uani 1 1 d . . . . .
H5_2 H 0.6101 0.2029 0.8698 0.019 Uiso 1 1 calc R U . . .
C6_2 C 0.5474(7) 0.3497(7) 0.8764(4) 0.0193(18) Uani 1 1 d . . . . .
H6A_2 H 0.4731 0.3194 0.8740 0.029 Uiso 1 1 calc R U . . .
H6B_2 H 0.5596 0.3531 0.8287 0.029 Uiso 1 1 calc R U . . .
H6C_2 H 0.5612 0.4230 0.9091 0.029 Uiso 1 1 calc R U . . .
Cl1_2 Cl 0.63829(19) 0.6418(2) 1.06896(13) 0.0174(5) Uani 1 1 d . . . . .
O5_2 O 0.6643(6) 0.5437(6) 1.0260(4) 0.0248(16) Uani 1 1 d . . . . .
O6_2 O 0.7189(6) 0.7303(6) 1.0721(5) 0.0311(19) Uani 1 1 d . . . . .
O7_2 O 0.6315(7) 0.6301(7) 1.1388(4) 0.038(2) Uani 1 1 d . . . . .
O8_2 O 0.5373(6) 0.6663(7) 1.0387(4) 0.0306(19) Uani 1 1 d . . . . .
Cu1_3 Cu 1.08405(10) 0.23747(10) 1.05219(7) 0.0151(2) Uani 1 1 d . . . . .
N1_3 N 1.1708(6) 0.2001(6) 1.1313(4) 0.0177(16) Uani 1 1 d . . . . .
H1A_3 H 1.1641 0.1203 1.1228 0.021 Uiso 1 1 calc R U . . .
H1B_3 H 1.2470 0.2275 1.1345 0.021 Uiso 1 1 calc R U . . .
O1_3 O 1.0567(6) 0.3580(5) 1.1267(3) 0.0179(14) Uani 1 1 d . . . . .
O2_3 O 1.0703(6) 0.4202(6) 1.2445(4) 0.0277(17) Uani 1 1 d . . . . .
C1_3 C 1.0831(8) 0.3513(8) 1.1905(5) 0.018(2) Uani 1 1 d . . . . .
C2_3 C 1.1328(8) 0.2497(8) 1.1984(5) 0.019(2) Uani 1 1 d . . . . .
H2_3 H 1.0753 0.1968 1.2053 0.023 Uiso 1 1 calc R U . . .
C3_3 C 1.2213(8) 0.2749(8) 1.2631(5) 0.026(2) Uani 1 1 d . . . . .
H3A_3 H 1.2348 0.2075 1.2754 0.039 Uiso 1 1 calc R U . . .
H3B_3 H 1.1992 0.3251 1.3037 0.039 Uiso 1 1 calc R U . . .
H3C_3 H 1.2866 0.3082 1.2517 0.039 Uiso 1 1 calc R U . . .
N2_3 N 1.1106(7) 0.1220(7) 0.9698(4) 0.0192(18) Uani 1 1 d . . . . .
H2A_3 H 1.1866 0.1319 0.9639 0.023 Uiso 1 1 calc R U . . .
H2B_3 H 1.0944 0.0498 0.9780 0.023 Uiso 1 1 calc R U . . .
O3_3 O 1.0143(5) 0.2995(5) 0.9811(4) 0.0170(14) Uani 1 1 d . . . . .
O4_3 O 0.9793(6) 0.2740(6) 0.8630(4) 0.0199(15) Uani 1 1 d . . . . .
C4_3 C 1.0118(8) 0.2440(8) 0.9172(5) 0.0167(19) Uani 1 1 d . . . . .
C5_3 C 1.0393(9) 0.1293(9) 0.9030(6) 0.024(2) Uani 1 1 d . . . . .
H5_3 H 1.0781 0.1129 0.8612 0.029 Uiso 1 1 calc R U . . .
C6_3 C 0.9367(8) 0.0530(7) 0.8876(5) 0.026(2) Uani 1 1 d . . . . .
H6A_3 H 0.9091 0.0558 0.9323 0.039 Uiso 1 1 calc R U . . .
H6B_3 H 0.9503 -0.0211 0.8661 0.039 Uiso 1 1 calc R U . . .
H6C_3 H 0.8840 0.0747 0.8545 0.039 Uiso 1 1 calc R U . . .
Cl1_3 Cl 0.83800(19) 0.1086(2) 1.08371(13) 0.0181(5) Uani 1 1 d . U . . .
O5_3 O 0.9423(5) 0.0953(6) 1.0661(4) 0.0310(16) Uani 1 1 d . U . . .
O6_3 O 0.7939(6) 0.1868(6) 1.0530(5) 0.043(2) Uani 1 1 d . U . . .
O7_3 O 0.8476(9) 0.1405(10) 1.1591(5) 0.076(3) Uani 1 1 d . U . . .
O8_3 O 0.7732(7) 0.0069(7) 1.0553(6) 0.045(2) Uani 1 1 d . U . . .
Cu1_4 Cu 1.23542(10) 0.60832(10) 1.04649(7) 0.0151(2) Uani 1 1 d . . . . .
N1_4 N 1.3581(7) 0.6735(8) 1.1221(4) 0.0235(19) Uani 1 1 d . . . . .
H1A_4 H 1.4244 0.6496 1.1057 0.028 Uiso 1 1 calc R U . . .
H1B_4 H 1.3647 0.7535 1.1324 0.028 Uiso 1 1 calc R U . . .
O1_4 O 1.1663(5) 0.5874(6) 1.1243(4) 0.0173(14) Uani 1 1 d . . . . .
O2_4 O 1.1948(6) 0.6009(6) 1.2407(4) 0.0220(15) Uani 1 1 d . . . . .
C1_4 C 1.2263(8) 0.6086(7) 1.1846(5) 0.0166(19) Uani 1 1 d . . . . .
C2_4 C 1.3447(7) 0.6410(8) 1.1879(5) 0.0202(18) Uani 1 1 d . . . . .
H2_4 H 1.3812 0.5750 1.1870 0.024 Uiso 1 1 calc R U . . .
C3_4 C 1.3949(8) 0.7267(9) 1.2540(5) 0.031(2) Uani 1 1 d . . . . .
H3A_4 H 1.3571 0.7907 1.2582 0.047 Uiso 1 1 calc R U . . .
H3B_4 H 1.4700 0.7469 1.2514 0.047 Uiso 1 1 calc R U . . .
H3C_4 H 1.3904 0.6990 1.2958 0.047 Uiso 1 1 calc R U . . .
N2_4 N 1.2946(7) 0.6369(7) 0.9625(4) 0.0194(18) Uani 1 1 d . . . . .
H2A_4 H 1.2902 0.7133 0.9620 0.023 Uiso 1 1 calc R U . . .
H2B_4 H 1.3706 0.6251 0.9661 0.023 Uiso 1 1 calc R U . . .
O3_4 O 1.1126(5) 0.5306(6) 0.9759(4) 0.0171(14) Uani 1 1 d . . . . .
O4_4 O 1.0552(6) 0.4776(6) 0.8582(4) 0.0198(15) Uani 1 1 d . . . . .
C4_4 C 1.1244(7) 0.5224(8) 0.9118(5) 0.0138(18) Uani 1 1 d . . . . .
C5_4 C 1.2332(7) 0.5636(8) 0.8961(5) 0.0153(19) Uani 1 1 d . . . . .
H5_4 H 1.2222 0.6038 0.8588 0.018 Uiso 1 1 calc R U . . .
C6_4 C 1.2923(8) 0.4663(8) 0.8691(5) 0.026(2) Uani 1 1 d . . . . .
H6A_4 H 1.3652 0.4923 0.8647 0.039 Uiso 1 1 calc R U . . .
H6B_4 H 1.2546 0.4224 0.8224 0.039 Uiso 1 1 calc R U . . .
H6C_4 H 1.2951 0.4219 0.9031 0.039 Uiso 1 1 calc R U . . .
Cl1_4 Cl 1.35190(14) 0.36243(14) 1.05620(10) 0.0188(4) Uani 1 1 d D . . . .
O5A_4 O 1.2511(3) 0.3957(5) 1.0337(3) 0.023 Uiso 0.843(9) 1 d D U P C 1
O6A_4 O 1.3582(5) 0.2549(2) 1.0131(2) 0.023 Uiso 0.843(9) 1 d D U P C 1
O7A_4 O 1.4378(3) 0.4365(4) 1.0476(3) 0.023 Uiso 0.843(9) 1 d D U P C 1
O5B_4 O 1.2410(3) 0.342(2) 1.0241(5) 0.023 Uiso 0.157(9) 1 d D U P C 2
O6B_4 O 1.3974(19) 0.4664(7) 1.0511(4) 0.023 Uiso 0.157(9) 1 d D U P C 2
O7B_4 O 1.4082(18) 0.2790(14) 1.0193(5) 0.023 Uiso 0.157(9) 1 d D U P C 2
O8_4 O 1.3609(4) 0.3626(4) 1.13014(13) 0.041(2) Uani 1 1 d D . . . .
Ag2 Ag 0.67018(7) 0.16657(7) 0.53387(5) 0.01554(15) Uani 1 1 d . . . . .
Cu4 Cu 0.61767(10) 0.08915(10) 0.34552(7) 0.0132(2) Uani 1 1 d . . . . .
Cu5 Cu 0.72741(10) 0.24131(10) 0.72627(7) 0.0125(2) Uani 1 1 d . . . . .
O2 O 0.6156(6) 0.0344(5) 0.2272(3) 0.0185(14) Uani 1 1 d . . . . .
H2 H 0.5987 0.0791 0.2043 0.022 Uiso 1 1 calc R U . . .
C2 C 0.5903(10) -0.0715(8) 0.1819(6) 0.032(3) Uani 1 1 d . . . . .
H2A H 0.6155 -0.1232 0.2074 0.047 Uiso 1 1 calc R U . . .
H2B H 0.6250 -0.0771 0.1396 0.047 Uiso 1 1 calc R U . . .
H2C H 0.5127 -0.0880 0.1670 0.047 Uiso 1 1 calc R U . . .
Cu1_5 Cu 0.93615(9) 0.29682(10) 0.54307(6) 0.0126(2) Uani 1 1 d . U . . .
N1_5 N 1.0139(6) 0.2852(7) 0.4607(4) 0.0152(15) Uani 1 1 d . U . . .
H1A_5 H 1.0574 0.3553 0.4656 0.018 Uiso 1 1 calc R U . . .
H1B_5 H 1.0626 0.2291 0.4597 0.018 Uiso 1 1 calc R U . . .
O1_5 O 0.8193(5) 0.2092(6) 0.4722(4) 0.0161(13) Uani 1 1 d . U . . .
O2_5 O 0.7604(5) 0.1622(6) 0.3544(4) 0.0212(15) Uani 1 1 d . U . . .
C1_5 C 0.8299(7) 0.2050(7) 0.4082(5) 0.0141(16) Uani 1 1 d . U . . .
C2_5 C 0.9364(8) 0.2559(9) 0.3941(5) 0.0204(18) Uani 1 1 d . U . . .
H2_5 H 0.9233 0.3244 0.3809 0.024 Uiso 1 1 calc R U . . .
C3_5 C 0.9786(9) 0.1828(11) 0.3328(6) 0.044(3) Uani 1 1 d . U . . .
H3A_5 H 1.0400 0.2228 0.3213 0.065 Uiso 1 1 calc R U . . .
H3B_5 H 0.9223 0.1593 0.2908 0.065 Uiso 1 1 calc R U . . .
H3C_5 H 1.0008 0.1191 0.3468 0.065 Uiso 1 1 calc R U . . .
N2_5 N 1.0416(6) 0.3980(7) 0.6204(4) 0.0171(17) Uani 1 1 d . . . . .
H2A_5 H 1.1079 0.3646 0.6274 0.021 Uiso 1 1 calc R U . . .
H2B_5 H 1.0597 0.4659 0.6070 0.021 Uiso 1 1 calc R U . . .
O3_5 O 0.8562(5) 0.2842(5) 0.6182(4) 0.0158(14) Uani 1 1 d . . . . .
O4_5 O 0.8686(5) 0.3273(5) 0.7366(3) 0.0142(14) Uani 1 1 d . . . . .
C4_5 C 0.9005(8) 0.3372(7) 0.6803(5) 0.0119(17) Uani 1 1 d . . . . .
C5_5 C 0.9953(7) 0.4230(7) 0.6885(4) 0.0158(16) Uani 1 1 d . . . . .
H5_5 H 1.0505 0.4213 0.7294 0.019 Uiso 1 1 calc R U . . .
C6_5 C 0.9564(8) 0.5339(7) 0.7022(5) 0.0223(19) Uani 1 1 d . . . . .
H6A_5 H 0.9066 0.5371 0.6604 0.033 Uiso 1 1 calc R U . . .
H6B_5 H 1.0176 0.5904 0.7111 0.033 Uiso 1 1 calc R U . . .
H6C_5 H 0.9201 0.5458 0.7440 0.033 Uiso 1 1 calc R U . . .
Cl1_5 Cl 1.0296(2) 0.0148(2) 0.52232(14) 0.0198(5) Uani 1 1 d . U . . .
O5_5 O 1.0065(7) 0.1174(6) 0.5624(4) 0.0328(18) Uani 1 1 d . U . . .
O6_5 O 0.9413(6) -0.0681(6) 0.5150(4) 0.0295(17) Uani 1 1 d . U . . .
O7_5 O 1.0488(6) 0.0189(7) 0.4530(4) 0.046(2) Uani 1 1 d . U . . .
O8_5 O 1.1224(6) -0.0144(7) 0.5597(5) 0.0331(19) Uani 1 1 d . U . . .
Cu1_6 Cu 0.75005(11) -0.08892(10) 0.53939(7) 0.0165(3) Uani 1 1 d . . . . .
N1_6 N 0.7453(7) -0.2188(6) 0.4586(4) 0.0189(17) Uani 1 1 d . . . . .
H1A_6 H 0.8076 -0.2572 0.4673 0.023 Uiso 1 1 calc R U . . .
H1B_6 H 0.6795 -0.2690 0.4539 0.023 Uiso 1 1 calc R U . . .
O1_6 O 0.7045(5) -0.0190(6) 0.4655(4) 0.0169(14) Uani 1 1 d . . . . .
O2_6 O 0.6731(5) -0.0475(6) 0.3470(3) 0.0228(15) Uani 1 1 d . . . . .
C1_6 C 0.7034(7) -0.0741(8) 0.4023(5) 0.0158(18) Uani 1 1 d . . . . .
C2_6 C 0.7471(7) -0.1843(7) 0.3924(4) 0.0166(17) Uani 1 1 d . . . . .
H2_6 H 0.8237 -0.1719 0.3866 0.020 Uiso 1 1 calc R U . . .
C3_6 C 0.6909(10) -0.2722(8) 0.3274(5) 0.033(2) Uani 1 1 d . . . . .
H3A_6 H 0.7249 -0.3384 0.3242 0.049 Uiso 1 1 calc R U . . .
H3B_6 H 0.6958 -0.2479 0.2844 0.049 Uiso 1 1 calc R U . . .
H3C_6 H 0.6156 -0.2873 0.3317 0.049 Uiso 1 1 calc R U . . .
N2_6 N 0.7844(8) -0.1550(7) 0.6197(5) 0.0244(19) Uani 1 1 d . . . . .
H2A_6 H 0.7193 -0.1975 0.6260 0.029 Uiso 1 1 calc R U . . .
H2B_6 H 0.8385 -0.2048 0.6088 0.029 Uiso 1 1 calc R U . . .
O3_6 O 0.7548(5) 0.0424(5) 0.6132(4) 0.0163(14) Uani 1 1 d . . . . .
O4_6 O 0.7905(5) 0.1115(5) 0.7313(4) 0.0174(14) Uani 1 1 d . . . . .
C4_6 C 0.7867(7) 0.0355(8) 0.6772(5) 0.0151(18) Uani 1 1 d . . . . .
C5_6 C 0.8259(8) -0.0687(8) 0.6860(5) 0.0180(19) Uani 1 1 d . . . . .
H5_6 H 0.7979 -0.0880 0.7270 0.022 Uiso 1 1 calc R U . . .
C6_6 C 0.9475(8) -0.0578(9) 0.6992(5) 0.029(2) Uani 1 1 d . . . . .
H6A_6 H 0.9704 -0.1269 0.7037 0.043 Uiso 1 1 calc R U . . .
H6B_6 H 0.9753 -0.0009 0.7435 0.043 Uiso 1 1 calc R U . . .
H6C_6 H 0.9752 -0.0386 0.6591 0.043 Uiso 1 1 calc R U . . .
Cl1_6 Cl 0.8093(2) 0.54158(19) 0.50644(13) 0.0175(5) Uani 1 1 d . U . . .
O5_6 O 0.7408(6) 0.5329(6) 0.5582(4) 0.0345(17) Uani 1 1 d . U . . .
O6_6 O 0.8797(6) 0.4616(6) 0.5019(4) 0.0340(17) Uani 1 1 d . U . . .
O7_6 O 0.7448(5) 0.5284(6) 0.4378(3) 0.0263(14) Uani 1 1 d . U . . .
O8_6 O 0.8710(6) 0.6476(6) 0.5284(4) 0.0275(16) Uani 1 1 d . U . . .
Cu1_7 Cu 0.41564(10) 0.03597(10) 0.54176(7) 0.0154(2) Uani 1 1 d . . . . .
N1_7 N 0.2952(7) -0.0376(8) 0.4649(5) 0.0239(19) Uani 1 1 d . . . . .
H1A_7 H 0.2725 -0.1109 0.4695 0.029 Uiso 1 1 calc R U . . .
H1B_7 H 0.2338 0.0043 0.4689 0.029 Uiso 1 1 calc R U . . .
O1_7 O 0.4834(5) 0.0701(5) 0.4653(4) 0.0156(14) Uani 1 1 d . . . . .
O2_7 O 0.4759(5) 0.0211(6) 0.3471(3) 0.0200(14) Uani 1 1 d . . . . .
C1_7 C 0.4371(8) 0.0204(8) 0.4033(5) 0.0180(19) Uani 1 1 d . . . . .
C2_7 C 0.3299(7) -0.0463(9) 0.3938(5) 0.024(2) Uani 1 1 d . . . . .
H2_7 H 0.3384 -0.1239 0.3727 0.029 Uiso 1 1 calc R U . . .
C3_7 C 0.2466(10) -0.0150(13) 0.3434(7) 0.054(4) Uani 1 1 d . . . . .
H3A_7 H 0.1811 -0.0662 0.3338 0.081 Uiso 1 1 calc R U . . .
H3B_7 H 0.2732 -0.0169 0.2985 0.081 Uiso 1 1 calc R U . . .
H3C_7 H 0.2314 0.0585 0.3651 0.081 Uiso 1 1 calc R U . . .
N2_7 N 0.3586(6) 0.0050(7) 0.6247(4) 0.0161(16) Uani 1 1 d . . . . .
H2A_7 H 0.2796 -0.0011 0.6165 0.019 Uiso 1 1 calc R U . . .
H2B_7 H 0.3798 -0.0642 0.6320 0.019 Uiso 1 1 calc R U . . .
O3_7 O 0.5341(5) 0.1152(5) 0.6138(4) 0.0172(14) Uani 1 1 d . . . . .
O4_7 O 0.5876(5) 0.1734(6) 0.7313(4) 0.0194(15) Uani 1 1 d . . . . .
C4_7 C 0.5178(8) 0.1311(8) 0.6779(5) 0.0155(19) Uani 1 1 d . . . . .
C5_7 C 0.4040(8) 0.0963(8) 0.6881(5) 0.019(2) Uani 1 1 d . . . . .
H5_7 H 0.3624 0.1580 0.6855 0.023 Uiso 1 1 calc R U . . .
C6_7 C 0.3956(7) 0.0735(8) 0.7595(5) 0.0232(19) Uani 1 1 d . . . . .
H6A_7 H 0.3214 0.0465 0.7602 0.035 Uiso 1 1 calc R U . . .
H6B_7 H 0.4183 0.1406 0.7980 0.035 Uiso 1 1 calc R U . . .
H6C_7 H 0.4418 0.0188 0.7664 0.035 Uiso 1 1 calc R U . . .
Cl1A_7 Cl 0.3183(2) 0.2948(2) 0.55974(15) 0.0183(6) Uiso 0.679(5) 1 d D U P D 1
O5A_7 O 0.3781(5) 0.3086(6) 0.5047(3) 0.022 Uiso 0.679(5) 1 d D U P D 1
O6A_7 O 0.2888(5) 0.1809(3) 0.5515(4) 0.022 Uiso 0.679(5) 1 d D U P D 1
O7A_7 O 0.2230(4) 0.3465(5) 0.5540(4) 0.022 Uiso 0.679(5) 1 d D U P D 1
O8A_7 O 0.3827(5) 0.3429(5) 0.6287(2) 0.022 Uiso 0.679(5) 1 d D U P D 1
Cl1B_7 Cl 0.2969(4) 0.2768(5) 0.5260(3) 0.0183(6) Uiso 0.321(5) 1 d D U P D 2
O5B_7 O 0.3901(7) 0.3056(11) 0.4971(6) 0.022 Uiso 0.321(5) 1 d D U P D 2
O6B_7 O 0.3268(11) 0.2233(10) 0.5805(5) 0.022 Uiso 0.321(5) 1 d D U P D 2
O7B_7 O 0.2520(10) 0.3735(7) 0.5565(7) 0.022 Uiso 0.321(5) 1 d D U P D 2
O8B_7 O 0.2193(8) 0.2048(8) 0.4699(5) 0.022 Uiso 0.321(5) 1 d D U P D 2
Cu1_8 Cu 0.56160(10) 0.41216(10) 0.53043(7) 0.0140(2) Uani 1 1 d . . . . .
N1_8 N 0.5097(6) 0.4727(6) 0.4503(4) 0.0177(16) Uani 1 1 d . . . . .
H1A_8 H 0.4443 0.5065 0.4596 0.021 Uiso 1 1 calc R U . . .
H1B_8 H 0.5649 0.5294 0.4463 0.021 Uiso 1 1 calc R U . . .
O1_8 O 0.5960(5) 0.2973(5) 0.4532(4) 0.0151(14) Uani 1 1 d . . . . .
O2_8 O 0.5558(6) 0.2206(6) 0.3365(4) 0.0203(15) Uani 1 1 d . . . . .
C1_8 C 0.5510(8) 0.2943(8) 0.3913(5) 0.0157(19) Uani 1 1 d . . . . .
C2_8 C 0.4859(8) 0.3841(7) 0.3825(5) 0.0165(18) Uani 1 1 d . . . . .
H2_8 H 0.4089 0.3542 0.3762 0.020 Uiso 1 1 calc R U . . .
C3_8 C 0.4998(8) 0.4274(8) 0.3197(5) 0.0239(19) Uani 1 1 d . . . . .
H3A_8 H 0.4545 0.4848 0.3187 0.036 Uiso 1 1 calc R U . . .
H3B_8 H 0.4793 0.3686 0.2755 0.036 Uiso 1 1 calc R U . . .
H3C_8 H 0.5748 0.4570 0.3238 0.036 Uiso 1 1 calc R U . . .
N2_8 N 0.5316(7) 0.5229(7) 0.6141(4) 0.0199(18) Uani 1 1 d . . . . .
H2A_8 H 0.5470 0.5964 0.6076 0.024 Uiso 1 1 calc R U . . .
H2B_8 H 0.4554 0.5108 0.6188 0.024 Uiso 1 1 calc R U . . .
O3_8 O 0.6231(5) 0.3435(5) 0.6010(4) 0.0158(14) Uani 1 1 d . . . . .
O4_8 O 0.6647(6) 0.3688(6) 0.7184(4) 0.0179(14) Uani 1 1 d . . . . .
C4_8 C 0.6307(8) 0.3982(8) 0.6642(5) 0.0150(19) Uani 1 1 d . . . . .
C5_8 C 0.6003(9) 0.5137(8) 0.6791(5) 0.019(2) Uani 1 1 d . . . . .
H5_8 H 0.6675 0.5648 0.6867 0.023 Uiso 1 1 calc R U . . .
C6_8 C 0.5511(9) 0.5433(8) 0.7465(5) 0.030(2) Uani 1 1 d . . . . .
H6A_8 H 0.5380 0.6193 0.7565 0.045 Uiso 1 1 calc R U . . .
H6B_8 H 0.6002 0.5334 0.7866 0.045 Uiso 1 1 calc R U . . .
H6C_8 H 0.4834 0.4965 0.7400 0.045 Uiso 1 1 calc R U . . .
Cl1_8 Cl 0.4709(2) -0.2405(2) 0.50145(15) 0.0271(5) Uani 1 1 d . U . . .
O5_8 O 0.5157(6) -0.1331(6) 0.5092(5) 0.039(2) Uani 1 1 d . U . . .
O6_8 O 0.3806(8) -0.2370(8) 0.5382(6) 0.060(3) Uani 1 1 d . U . . .
O7_8 O 0.4376(10) -0.2986(8) 0.4298(5) 0.076(3) Uani 1 1 d . U . . .
O8_8 O 0.5485(7) -0.2954(6) 0.5330(5) 0.0393(19) Uani 1 1 d . U . . .
Cl1_9 Cl 0.5645(2) -0.1514(2) 0.72262(14) 0.0284(5) Uani 1 1 d . . . . .
O1_9 O 0.4579(8) -0.1907(8) 0.7259(6) 0.062(3) Uani 1 1 d . . . . .
O2_9 O 0.6168(7) -0.0863(7) 0.7930(4) 0.044(2) Uani 1 1 d . . . . .
O3_9 O 0.5665(6) -0.0845(6) 0.6739(4) 0.0330(17) Uani 1 1 d . . . . .
O4_9 O 0.6233(6) -0.2423(6) 0.6977(4) 0.0344(17) Uani 1 1 d . . . . .
Cl2_9 Cl 1.1580(2) -0.1492(2) 0.86069(14) 0.0265(5) Uani 1 1 d . . . . .
O5_9 O 1.1938(7) -0.0448(6) 0.8520(4) 0.041(2) Uani 1 1 d . . . . .
O6_9 O 1.2484(6) -0.1983(6) 0.8829(5) 0.0405(19) Uani 1 1 d . . . . .
O7_9 O 1.0899(6) -0.1351(7) 0.9146(4) 0.0400(19) Uani 1 1 d . . . . .
O8_9 O 1.0985(7) -0.2138(8) 0.7945(4) 0.050(2) Uani 1 1 d . . . . .
O1_10 O 1.1192(7) 0.4941(7) 1.4484(5) 0.0406(6) Uiso 1 1 d . U . . .
H1_10 H 1.1175 0.5270 1.4911 0.049 Uiso 1 1 calc R U . . .
C1_10 C 1.2296(9) 0.5029(10) 1.4350(7) 0.0406(6) Uiso 1 1 d . U . . .
H1A_10 H 1.2702 0.5694 1.4676 0.061 Uiso 1 1 calc R U . . .
H1B_10 H 1.2302 0.5052 1.3855 0.061 Uiso 1 1 calc R U . . .
H1C_10 H 1.2623 0.4399 1.4429 0.061 Uiso 1 1 calc R U . . .
O2_10 O 1.1413(7) 0.6067(6) 1.5858(4) 0.0406(6) Uiso 1 1 d . U . . .
H2_10 H 1.2000 0.5991 1.6079 0.049 Uiso 1 1 calc R U . . .
C2_10 C 1.1262(10) 0.7181(10) 1.6043(6) 0.0406(6) Uiso 1 1 d . U . . .
H2A_10 H 1.1263 0.7433 1.6558 0.061 Uiso 1 1 calc R U . . .
H2B_10 H 1.0577 0.7269 1.5784 0.061 Uiso 1 1 calc R U . . .
H2C_10 H 1.1843 0.7608 1.5913 0.061 Uiso 1 1 calc R U . . .
O3_10 O 1.3298(6) 0.6131(7) 1.6643(4) 0.0406(6) Uiso 1 1 d . U . . .
H3_10 H 1.3717 0.6712 1.6749 0.049 Uiso 1 1 calc R U . . .
C3_10 C 1.2887(10) 0.6014(10) 1.7249(6) 0.0406(6) Uiso 1 1 d . U . . .
H3A_10 H 1.3452 0.6256 1.7667 0.061 Uiso 1 1 calc R U . . .
H3B_10 H 1.2619 0.5249 1.7182 0.061 Uiso 1 1 calc R U . . .
H3C_10 H 1.2301 0.6453 1.7322 0.061 Uiso 1 1 calc R U . . .
O4_10 O 0.5483(7) 0.1500(7) 0.1320(5) 0.0406(6) Uiso 1 1 d . U . . .
H4_10 H 0.5540 0.1212 0.0894 0.049 Uiso 1 1 calc R U . . .
C4_10 C 0.4407(10) 0.1295(10) 0.1417(7) 0.0406(6) Uiso 1 1 d . U . . .
H4A_10 H 0.4365 0.1505 0.1928 0.061 Uiso 1 1 calc R U . . .
H4B_10 H 0.4150 0.0520 0.1216 0.061 Uiso 1 1 calc R U . . .
H4C_10 H 0.3963 0.1718 0.1173 0.061 Uiso 1 1 calc R U . . .
O5_10 O 0.5478(6) 0.0497(7) -0.0110(4) 0.0406(6) Uiso 1 1 d . U . . .
H5_10 H 0.5818 -0.0040 -0.0149 0.049 Uiso 1 1 calc R U . . .
C5_10 C 0.4429(9) 0.0162(10) -0.0538(6) 0.0406(6) Uiso 1 1 d . U . . .
H5A_10 H 0.3982 -0.0252 -0.0303 0.061 Uiso 1 1 calc R U . . .
H5B_10 H 0.4491 -0.0294 -0.1011 0.061 Uiso 1 1 calc R U . . .
H5C_10 H 0.4101 0.0804 -0.0591 0.061 Uiso 1 1 calc R U . . .
O6_10 O 0.6077(6) -0.1594(7) -0.0489(4) 0.0406(6) Uiso 1 1 d . U . . .
H6_10 H 0.6363 -0.1879 -0.0182 0.049 Uiso 1 1 calc R U . . .
C6_10 C 0.5291(9) -0.2300(10) -0.0928(6) 0.0406(6) Uiso 1 1 d . U . . .
H6A_10 H 0.4636 -0.2261 -0.0716 0.061 Uiso 1 1 calc R U . . .
H6B_10 H 0.5489 -0.3035 -0.1003 0.061 Uiso 1 1 calc R U . . .
H6C_10 H 0.5170 -0.2122 -0.1387 0.061 Uiso 1 1 calc R U . . .
O7_10 O 1.1792(7) 0.2530(7) 0.6882(4) 0.0406(6) Uiso 1 1 d . U . . .
H7_10 H 1.1790 0.2098 0.6481 0.049 Uiso 1 1 calc R U . . .
C7_10 C 1.1260(9) 0.2001(10) 0.7298(6) 0.0406(6) Uiso 1 1 d . U . . .
H7A_10 H 1.1334 0.2478 0.7784 0.061 Uiso 1 1 calc R U . . .
H7B_10 H 1.1570 0.1335 0.7314 0.061 Uiso 1 1 calc R U . . .
H7C_10 H 1.0501 0.1818 0.7090 0.061 Uiso 1 1 calc R U . . .

loop_
_atom_site_aniso_label
_atom_site_aniso_U_11
_atom_site_aniso_U_22
_atom_site_aniso_U_33
_atom_site_aniso_U_23
_atom_site_aniso_U_13
_atom_site_aniso_U_12
Ag1 0.0192(4) 0.0138(3) 0.0174(3) 0.0057(3) 0.0043(3) 0.0033(3)
Cu2 0.0247(6) 0.0165(6) 0.0099(6) 0.0033(5) -0.0002(5) 0.0024(5)
Cu3 0.0143(5) 0.0126(5) 0.0097(5) 0.0024(4) 0.0006(4) 0.0022(4)
O1 0.056(5) 0.022(4) 0.016(4) 0.007(3) -0.001(4) 0.006(4)
Cu1_1 0.0229(6) 0.0099(5) 0.0128(5) 0.0032(4) 0.0007(5) 0.0042(5)
N1_1 0.021(4) 0.017(4) 0.016(4) 0.010(3) 0.002(3) 0.001(3)
O1_1 0.024(4) 0.009(3) 0.017(3) 0.006(3) 0.003(3) 0.002(3)
O2_1 0.028(4) 0.021(3) 0.019(3) 0.010(3) 0.001(3) 0.003(3)
C1_1 0.015(4) 0.019(4) 0.016(4) 0.007(3) 0.004(3) 0.003(3)
C2_1 0.022(5) 0.019(5) 0.017(4) 0.004(3) -0.003(3) 0.001(4)
C3_1 0.071(9) 0.035(6) 0.032(6) 0.017(5) 0.030(6) 0.022(6)
N2_1 0.030(4) 0.007(3) 0.014(2) 0.001(2) 0.003(2) 0.009(3)
O3_1 0.022(3) 0.013(2) 0.015(2) 0.0026(17) 0.004(2) 0.005(2)
O4_1 0.025(4) 0.012(3) 0.018(3) 0.001(2) 0.002(2) 0.005(2)
C4_1 0.016(4) 0.008(2) 0.015(2) 0.0034(18) 0.005(2) 0.000(2)
C5_1 0.028(4) 0.010(3) 0.016(3) 0.003(2) 0.003(2) 0.007(3)
C6_1 0.037(5) 0.016(4) 0.018(3) 0.006(3) 0.004(3) 0.007(4)
Cl1_1 0.0256(12) 0.0206(12) 0.0293(13) 0.0016(10) 0.0060(10) 0.0069(10)
O5_1 0.022(3) 0.016(3) 0.038(4) 0.007(3) 0.008(3) 0.000(3)
O6_1 0.096(8) 0.053(6) 0.026(4) -0.002(4) -0.001(5) 0.025(6)
O7_1 0.029(4) 0.020(4) 0.072(6) -0.002(4) 0.016(4) -0.008(3)
O8_1 0.039(5) 0.014(3) 0.056(5) 0.001(3) 0.003(4) 0.008(3)
Cu1_2 0.0155(6) 0.0152(6) 0.0091(5) 0.0026(4) 0.0023(4) -0.0004(5)
N1_2 0.024(4) 0.024(5) 0.016(4) 0.005(3) 0.009(3) 0.001(4)
O1_2 0.022(3) 0.015(3) 0.012(3) 0.000(2) 0.005(3) 0.005(3)
O2_2 0.025(3) 0.030(4) 0.013(3) 0.002(3) 0.000(3) -0.001(3)
C1_2 0.024(5) 0.015(4) 0.014(4) 0.001(3) 0.005(3) 0.008(4)
C2_2 0.024(5) 0.015(4) 0.013(4) 0.007(3) 0.001(3) 0.002(4)
C3_2 0.029(5) 0.035(6) 0.019(4) 0.012(4) 0.005(4) 0.004(4)
N2_2 0.018(4) 0.014(4) 0.013(4) 0.005(3) 0.004(3) 0.003(3)
O3_2 0.012(3) 0.019(4) 0.009(3) 0.005(3) 0.002(2) 0.001(3)
O4_2 0.022(3) 0.013(3) 0.009(3) 0.002(3) 0.004(3) 0.001(3)
C4_2 0.012(4) 0.008(4) 0.012(4) 0.001(3) 0.001(3) 0.001(3)
C5_2 0.018(4) 0.016(4) 0.011(4) -0.001(3) 0.003(3) 0.004(3)
C6_2 0.023(4) 0.022(4) 0.014(4) 0.003(3) 0.001(3) 0.016(4)
Cl1_2 0.0157(10) 0.0165(11) 0.0187(11) 0.0020(9) 0.0026(8) 0.0037(8)
O5_2 0.027(4) 0.016(3) 0.029(4) 0.000(3) 0.008(3) 0.005(3)
O6_2 0.019(4) 0.014(3) 0.059(6) 0.003(3) 0.012(4) -0.002(3)
O7_2 0.062(6) 0.035(5) 0.016(3) 0.003(3) 0.010(4) 0.011(4)
O8_2 0.015(3) 0.046(5) 0.036(4) 0.017(4) 0.005(3) 0.013(3)
Cu1_3 0.0174(6) 0.0147(6) 0.0141(6) 0.0048(5) 0.0018(5) 0.0065(5)
N1_3 0.018(4) 0.016(4) 0.021(4) 0.007(3) 0.002(3) 0.006(3)
O1_3 0.029(4) 0.014(3) 0.009(3) 0.001(2) 0.001(3) 0.004(3)
O2_3 0.042(5) 0.022(4) 0.020(4) 0.005(3) 0.007(3) 0.007(3)
C1_3 0.019(5) 0.019(5) 0.015(4) 0.005(4) 0.000(4) 0.000(4)
C2_3 0.020(5) 0.016(4) 0.015(4) 0.000(3) -0.001(4) -0.005(4)
C3_3 0.028(5) 0.031(5) 0.018(4) 0.011(4) -0.005(4) -0.004(4)
N2_3 0.019(4) 0.020(4) 0.018(4) 0.006(3) -0.003(3) 0.007(3)
O3_3 0.018(3) 0.016(3) 0.017(3) 0.005(3) 0.000(3) 0.004(3)
O4_3 0.027(4) 0.018(3) 0.017(3) 0.008(3) 0.001(3) 0.011(3)
C4_3 0.016(4) 0.017(5) 0.021(5) 0.010(4) 0.003(4) 0.005(4)
C5_3 0.032(6) 0.027(6) 0.016(5) 0.007(4) 0.002(4) 0.019(5)
C6_3 0.041(6) 0.018(5) 0.017(4) 0.004(4) -0.004(4) 0.003(4)
Cl1_3 0.0166(11) 0.0175(11) 0.0211(11) 0.0057(9) 0.0022(9) 0.0070(9)
O5_3 0.020(2) 0.033(4) 0.046(4) 0.017(3) 0.012(2) 0.010(2)
O6_3 0.035(4) 0.031(3) 0.069(5) 0.030(4) -0.005(4) 0.011(3)
O7_3 0.073(7) 0.130(9) 0.022(2) 0.006(2) 0.007(2) 0.046(7)
O8_3 0.025(3) 0.020(2) 0.082(6) 0.009(3) -0.010(4) 0.004(2)
Cu1_4 0.0125(6) 0.0186(6) 0.0128(6) 0.0023(5) 0.0010(4) 0.0019(5)
N1_4 0.015(4) 0.039(5) 0.016(4) 0.005(4) 0.002(3) 0.005(4)
O1_4 0.019(4) 0.018(4) 0.017(3) 0.009(3) 0.003(3) 0.002(3)
O2_4 0.026(4) 0.025(4) 0.017(3) 0.008(3) 0.001(3) 0.006(3)
C1_4 0.021(5) 0.013(4) 0.017(4) 0.003(3) 0.005(4) 0.009(4)
C2_4 0.019(4) 0.022(5) 0.018(4) 0.004(4) 0.003(3) 0.003(4)
C3_4 0.027(5) 0.041(6) 0.019(5) 0.004(4) -0.003(4) -0.006(5)
N2_4 0.016(4) 0.022(4) 0.020(4) 0.002(3) 0.004(3) 0.004(3)
O3_4 0.013(3) 0.024(4) 0.016(3) 0.009(3) 0.001(3) 0.000(3)
O4_4 0.018(3) 0.023(4) 0.012(3) -0.001(3) -0.005(3) -0.001(3)
C4_4 0.011(4) 0.011(4) 0.018(5) 0.003(4) -0.003(3) 0.002(3)
C5_4 0.015(4) 0.017(5) 0.012(4) 0.002(3) 0.002(3) 0.001(4)
C6_4 0.023(5) 0.024(5) 0.035(5) 0.008(4) 0.013(4) 0.012(4)
Cl1_4 0.0153(10) 0.0172(10) 0.0249(11) 0.0063(9) 0.0047(8) 0.0037(8)
O8_4 0.055(5) 0.039(5) 0.024(4) 0.009(3) -0.001(4) -0.014(4)
Ag2 0.0163(3) 0.0127(3) 0.0182(4) 0.0038(3) 0.0051(3) 0.0027(3)
Cu4 0.0155(6) 0.0140(6) 0.0101(5) 0.0040(4) 0.0008(4) 0.0013(5)
Cu5 0.0144(5) 0.0127(5) 0.0095(5) 0.0020(4) 0.0003(4) 0.0019(4)
O2 0.035(4) 0.011(3) 0.006(3) -0.001(2) 0.000(3) -0.002(3)
C2 0.049(7) 0.017(5) 0.023(5) -0.005(4) -0.002(5) 0.017(5)
Cu1_5 0.0122(5) 0.0153(6) 0.0095(5) 0.0018(4) 0.0022(4) 0.0009(4)
N1_5 0.015(3) 0.016(4) 0.011(2) 0.000(2) 0.002(2) -0.003(3)
O1_5 0.016(3) 0.018(3) 0.013(2) 0.0042(19) 0.0010(17) -0.003(2)
O2_5 0.018(3) 0.025(4) 0.016(2) 0.002(2) -0.002(2) -0.005(2)
C1_5 0.016(3) 0.012(4) 0.013(2) 0.003(2) 0.0008(18) -0.002(2)
C2_5 0.019(3) 0.028(4) 0.011(3) 0.006(2) 0.000(2) -0.009(3)
C3_5 0.027(5) 0.065(7) 0.022(4) -0.013(4) 0.005(4) -0.007(5)
N2_5 0.015(4) 0.019(4) 0.013(4) -0.004(3) 0.006(3) -0.001(3)
O3_5 0.015(3) 0.012(3) 0.017(3) -0.002(3) 0.003(3) -0.001(3)
O4_5 0.015(3) 0.018(3) 0.009(3) 0.004(3) 0.001(2) 0.000(3)
C4_5 0.019(4) 0.009(4) 0.010(4) 0.005(3) 0.005(3) 0.005(3)
C5_5 0.020(4) 0.017(4) 0.011(4) 0.003(3) 0.007(3) 0.001(3)
C6_5 0.030(5) 0.012(4) 0.022(4) -0.003(3) 0.007(4) 0.002(4)
Cl1_5 0.0180(11) 0.0215(11) 0.0197(11) 0.0046(9) 0.0038(8) 0.0034(9)
O5_5 0.046(5) 0.025(3) 0.026(3) 0.003(2) 0.005(3) 0.014(3)
O6_5 0.021(3) 0.029(3) 0.034(4) 0.002(3) 0.006(3) -0.001(2)
O7_5 0.056(5) 0.065(6) 0.029(3) 0.022(3) 0.020(3) 0.021(5)
O8_5 0.024(3) 0.033(4) 0.042(4) 0.013(3) -0.003(3) 0.006(3)
Cu1_6 0.0239(6) 0.0131(6) 0.0151(6) 0.0066(5) 0.0043(5) 0.0064(5)
N1_6 0.023(4) 0.012(4) 0.020(4) 0.005(3) -0.003(3) 0.006(3)
O1_6 0.016(3) 0.019(4) 0.019(4) 0.010(3) 0.003(3) 0.006(3)
O2_6 0.028(4) 0.027(4) 0.019(3) 0.012(3) 0.004(3) 0.012(3)
C1_6 0.014(4) 0.017(4) 0.019(4) 0.008(3) 0.003(3) 0.003(3)
C2_6 0.020(4) 0.015(4) 0.014(4) 0.003(3) 0.001(3) 0.001(3)
C3_6 0.059(7) 0.015(5) 0.017(5) 0.001(4) -0.007(5) 0.001(5)
N2_6 0.034(5) 0.023(4) 0.019(4) 0.010(3) 0.006(4) 0.006(4)
O3_6 0.021(3) 0.013(3) 0.017(3) 0.006(2) 0.002(3) 0.005(3)
O4_6 0.020(3) 0.016(3) 0.015(3) 0.003(3) 0.000(3) 0.004(3)
C4_6 0.010(4) 0.017(4) 0.018(4) 0.004(3) 0.005(3) 0.001(3)
C5_6 0.018(4) 0.024(5) 0.010(4) 0.001(3) 0.000(3) 0.007(4)
C6_6 0.028(5) 0.039(6) 0.025(5) 0.015(4) 0.004(4) 0.018(5)
Cl1_6 0.0196(11) 0.0146(10) 0.0186(11) 0.0053(8) 0.0018(9) 0.0031(9)
O5_6 0.029(3) 0.048(5) 0.021(3) 0.004(3) 0.006(2) -0.007(3)
O6_6 0.036(3) 0.025(3) 0.044(4) 0.011(3) 0.004(3) 0.017(3)
O7_6 0.027(3) 0.030(4) 0.020(2) 0.008(2) -0.002(2) 0.001(3)
O8_6 0.028(3) 0.016(2) 0.037(4) 0.009(2) -0.003(3) 0.001(2)
Cu1_7 0.0128(6) 0.0174(6) 0.0146(6) 0.0038(5) -0.0005(5) 0.0002(5)
N1_7 0.020(4) 0.033(5) 0.017(4) 0.004(4) 0.005(3) -0.006(4)
O1_7 0.015(3) 0.015(3) 0.013(3) 0.001(3) -0.003(3) -0.001(3)
O2_7 0.022(3) 0.024(4) 0.015(3) 0.005(3) 0.007(3) 0.004(3)
C1_7 0.017(4) 0.015(4) 0.022(5) 0.005(4) 0.002(4) 0.003(4)
C2_7 0.019(4) 0.036(6) 0.012(4) -0.003(4) 0.005(3) -0.007(4)
C3_7 0.035(7) 0.092(12) 0.034(7) 0.033(7) -0.010(5) -0.016(7)
N2_7 0.012(4) 0.019(4) 0.015(4) 0.002(3) 0.001(3) -0.003(3)
O3_7 0.015(3) 0.014(3) 0.021(4) 0.004(3) 0.002(3) -0.001(3)
O4_7 0.018(4) 0.019(4) 0.023(4) 0.008(3) 0.006(3) 0.002(3)
C4_7 0.017(5) 0.009(4) 0.017(5) 0.001(4) -0.002(4) 0.004(4)
C5_7 0.014(4) 0.019(5) 0.022(5) 0.003(4) -0.003(4) 0.001(4)
C6_7 0.019(4) 0.027(5) 0.018(4) 0.001(4) 0.002(3) -0.004(4)
Cu1_8 0.0183(6) 0.0119(5) 0.0145(6) 0.0057(4) 0.0045(5) 0.0067(5)
N1_8 0.022(4) 0.016(4) 0.018(4) 0.007(3) 0.004(3) 0.007(3)
O1_8 0.015(3) 0.014(3) 0.019(3) 0.006(3) 0.005(3) 0.007(3)
O2_8 0.024(4) 0.018(3) 0.019(3) 0.004(3) 0.001(3) 0.006(3)
C1_8 0.016(4) 0.010(4) 0.023(5) 0.006(4) 0.007(4) 0.002(3)
C2_8 0.021(5) 0.011(4) 0.017(4) 0.004(3) -0.002(4) 0.004(3)
C3_8 0.030(5) 0.026(5) 0.020(4) 0.012(4) 0.009(4) 0.006(4)
N2_8 0.036(5) 0.018(4) 0.014(4) 0.009(3) 0.015(4) 0.018(4)
O3_8 0.022(3) 0.012(3) 0.015(3) 0.004(3) 0.002(3) 0.008(3)
O4_8 0.023(4) 0.015(3) 0.015(3) 0.003(3) 0.001(3) 0.005(3)
C4_8 0.018(5) 0.012(4) 0.014(4) 0.002(3) 0.003(4) 0.000(4)
C5_8 0.033(6) 0.014(4) 0.014(4) 0.004(4) 0.008(4) 0.008(4)
C6_8 0.047(6) 0.028(5) 0.014(4) 0.003(4) 0.006(4) 0.016(5)
Cl1_8 0.0316(13) 0.0188(11) 0.0327(13) 0.0088(10) 0.0072(10) 0.0048(10)
O5_8 0.035(4) 0.020(2) 0.065(6) 0.015(3) 0.015(4) 0.005(2)
O6_8 0.054(4) 0.043(5) 0.083(7) 0.006(5) 0.040(5) 0.000(4)
O7_8 0.123(9) 0.052(5) 0.040(3) -0.001(3) -0.009(3) 0.022(5)
O8_8 0.045(4) 0.026(4) 0.048(4) 0.015(3) 0.000(3) 0.009(3)
Cl1_9 0.0343(13) 0.0246(12) 0.0285(12) 0.0113(10) 0.0043(10) 0.0040(10)
O1_9 0.055(7) 0.047(6) 0.085(8) 0.021(6) 0.024(6) -0.015(5)
O2_9 0.056(6) 0.041(5) 0.032(4) 0.009(4) -0.003(4) 0.003(4)
O3_9 0.043(4) 0.025(4) 0.034(4) 0.011(3) 0.003(3) 0.009(3)
O4_9 0.050(5) 0.021(4) 0.039(4) 0.016(3) 0.009(4) 0.013(3)
Cl2_9 0.0302(13) 0.0210(11) 0.0258(12) 0.0035(9) -0.0008(10) 0.0062(10)
O5_9 0.051(5) 0.031(4) 0.054(5) 0.024(4) 0.026(4) 0.016(4)
O6_9 0.035(4) 0.032(4) 0.054(5) 0.019(4) -0.012(4) 0.006(3)
O7_9 0.041(5) 0.047(5) 0.040(5) 0.024(4) 0.008(4) 0.005(4)
O8_9 0.038(5) 0.060(6) 0.036(5) -0.006(4) -0.012(4) 0.007(4)

loop_
_atom_type_symbol
_atom_type_description
_atom_type_scat_dispersion_real
_atom_type_scat_dispersion_imag
_atom_type_scat_source
C C 0.0033 0.0016 'International Tables Vol C Tables 4.2.6.8 and 6.1.1.4'
H H 0.0000 0.0000 'International Tables Vol C Tables 4.2.6.8 and 6.1.1.4'
N N 0.0061 0.0033 'International Tables Vol C Tables 4.2.6.8 and 6.1.1.4'
O O 0.0106 0.0060 'International Tables Vol C Tables 4.2.6.8 and 6.1.1.4'
Cu Cu 0.3201 1.2651 'International Tables Vol C Tables 4.2.6.8 and 6.1.1.4'
Ag Ag -0.8971 1.1015 'International Tables Vol C Tables 4.2.6.8 and 6.1.1.4'
Cl Cl 0.1484 0.1585 'International Tables Vol C Tables 4.2.6.8 and 6.1.1.4'

loop_
_geom_angle_atom_site_label_1
_geom_angle_atom_site_label_2
_geom_angle_atom_site_label_3
_geom_angle
O1_2 Ag1 O3_4 174.7(2)
O1_2 Ag1 O3_3 105.4(2)
O3_4 Ag1 O3_3 75.9(2)
O1_2 Ag1 O1_1 78.1(2)
O3_4 Ag1 O1_1 100.7(2)
O3_3 Ag1 O1_1 176.3(2)
O2_2 Cu2 O2_1 91.5(3)
O2_2 Cu2 O2_4 176.5(3)
O2_1 Cu2 O2_4 89.7(3)
O2_2 Cu2 O2_3 91.9(3)
O2_1 Cu2 O2_3 176.5(3)
O2_4 Cu2 O2_3 87.0(3)
O2_2 Cu2 O1 88.5(3)
O2_1 Cu2 O1 88.3(3)
O2_4 Cu2 O1 94.8(3)
O2_3 Cu2 O1 91.1(3)
O4_3 Cu3 O4_1 179.6(3)
O4_3 Cu3 O4_4 89.5(3)
O4_1 Cu3 O4_4 90.9(3)
O4_3 Cu3 O4_2 89.2(3)
O4_1 Cu3 O4_2 90.3(3)
O4_4 Cu3 O4_2 173.2(3)
O4_3 Cu3 O4_5 86.0(3)
O4_1 Cu3 O4_5 93.9(3)
O4_4 Cu3 O4_5 95.7(3)
O4_2 Cu3 O4_5 77.5(2)
C1A O1 Cu2 128.1(13)
C1B O1 Cu2 125.7(13)
O1_1 Cu1_1 O3_1 91.3(3)
O1_1 Cu1_1 N2_1 175.4(3)
O3_1 Cu1_1 N2_1 84.6(3)
O1_1 Cu1_1 N1_1 85.1(3)
O3_1 Cu1_1 N1_1 175.3(3)
N2_1 Cu1_1 N1_1 98.8(3)
C2_1 N1_1 Cu1_1 110.3(6)
C1_1 O1_1 Cu1_1 115.0(6)
C1_1 O1_1 Ag1 140.1(6)
Cu1_1 O1_1 Ag1 102.6(3)
C1_1 O2_1 Cu2 126.2(6)
O2_1 C1_1 O1_1 123.1(9)
O2_1 C1_1 C2_1 118.1(8)
O1_1 C1_1 C2_1 118.8(8)
N1_1 C2_1 C1_1 110.0(7)
N1_1 C2_1 C3_1 110.8(8)
C1_1 C2_1 C3_1 109.4(8)
C5_1 N2_1 Cu1_1 107.4(6)
C4_1 O3_1 Cu1_1 114.9(6)
C4_1 O4_1 Cu3 121.7(6)
O4_1 C4_1 O3_1 124.9(9)
O4_1 C4_1 C5_1 118.2(8)
O3_1 C4_1 C5_1 116.9(8)
N2_1 C5_1 C6_1 113.6(8)
N2_1 C5_1 C4_1 108.0(8)
C6_1 C5_1 C4_1 113.0(8)
O6_1 Cl1_1 O8_1 109.6(5)
O6_1 Cl1_1 O7_1 110.1(6)
O8_1 Cl1_1 O7_1 110.7(5)
O6_1 Cl1_1 O5_1 109.3(6)
O8_1 Cl1_1 O5_1 108.8(5)
O7_1 Cl1_1 O5_1 108.4(5)
O1_2 Cu1_2 O3_2 91.6(3)
O1_2 Cu1_2 N2_2 175.3(3)
O3_2 Cu1_2 N2_2 84.3(3)
O1_2 Cu1_2 N1_2 85.4(3)
O3_2 Cu1_2 N1_2 174.3(3)
N2_2 Cu1_2 N1_2 98.8(3)
C2_2 N1_2 Cu1_2 109.9(6)
C1_2 O1_2 Cu1_2 115.3(6)
C1_2 O1_2 Ag1 136.8(6)
Cu1_2 O1_2 Ag1 107.8(3)
C1_2 O2_2 Cu2 129.6(6)
O2_2 C1_2 O1_2 124.7(9)
O2_2 C1_2 C2_2 116.9(8)
O1_2 C1_2 C2_2 118.3(8)
N1_2 C2_2 C3_2 113.4(8)
N1_2 C2_2 C1_2 110.2(7)
C3_2 C2_2 C1_2 109.6(8)
C5_2 N2_2 Cu1_2 109.7(6)
C4_2 O3_2 Cu1_2 115.1(6)
C4_2 O4_2 Cu3 118.1(6)
C4_2 O4_2 Cu5 139.2(6)
Cu3 O4_2 Cu5 102.6(3)
O4_2 C4_2 O3_2 122.0(9)
O4_2 C4_2 C5_2 118.9(8)
O3_2 C4_2 C5_2 119.1(8)
C4_2 C5_2 N2_2 109.4(7)
C4_2 C5_2 C6_2 109.8(8)
N2_2 C5_2 C6_2 109.1(7)
O5_2 Cl1_2 O7_2 109.0(5)
O5_2 Cl1_2 O8_2 110.6(5)
O7_2 Cl1_2 O8_2 109.0(5)
O5_2 Cl1_2 O6_2 109.5(5)
O7_2 Cl1_2 O6_2 110.8(5)
O8_2 Cl1_2 O6_2 107.9(5)
O3_3 Cu1_3 O1_3 89.7(3)
O3_3 Cu1_3 N1_3 169.7(3)
O1_3 Cu1_3 N1_3 84.1(3)
O3_3 Cu1_3 N2_3 85.5(3)
O1_3 Cu1_3 N2_3 174.9(3)
N1_3 Cu1_3 N2_3 100.3(3)
C2_3 N1_3 Cu1_3 108.8(6)
C1_3 O1_3 Cu1_3 115.4(6)
C1_3 O2_3 Cu2 121.6(7)
O2_3 C1_3 O1_3 124.2(10)
O2_3 C1_3 C2_3 119.5(9)
O1_3 C1_3 C2_3 116.3(9)
N1_3 C2_3 C3_3 112.2(8)
N1_3 C2_3 C1_3 108.5(8)
C3_3 C2_3 C1_3 112.1(8)
C5_3 N2_3 Cu1_3 108.4(6)
C4_3 O3_3 Cu1_3 114.1(6)
C4_3 O3_3 Ag1 140.9(6)
Cu1_3 O3_3 Ag1 104.4(3)
C4_3 O4_3 Cu3 126.5(7)
O4_3 C4_3 O3_3 124.6(9)
O4_3 C4_3 C5_3 115.8(9)
O3_3 C4_3 C5_3 119.4(9)
C6_3 C5_3 C4_3 108.2(8)
C6_3 C5_3 N2_3 111.4(9)
C4_3 C5_3 N2_3 107.1(8)
O7_3 Cl1_3 O6_3 111.4(6)
O7_3 Cl1_3 O8_3 110.2(7)
O6_3 Cl1_3 O8_3 109.5(5)
O7_3 Cl1_3 O5_3 107.9(6)
O6_3 Cl1_3 O5_3 110.0(5)
O8_3 Cl1_3 O5_3 107.7(5)
O1_4 Cu1_4 O3_4 92.1(3)
O1_4 Cu1_4 N1_4 83.9(3)
O3_4 Cu1_4 N1_4 173.9(4)
O1_4 Cu1_4 N2_4 174.2(3)
O3_4 Cu1_4 N2_4 84.7(3)
N1_4 Cu1_4 N2_4 99.7(4)
C2_4 N1_4 Cu1_4 110.5(6)
C1_4 O1_4 Cu1_4 115.7(6)
C1_4 O2_4 Cu2 119.7(6)
O2_4 C1_4 O1_4 124.3(9)
O2_4 C1_4 C2_4 117.8(8)
O1_4 C1_4 C2_4 117.8(8)
N1_4 C2_4 C3_4 112.4(8)
N1_4 C2_4 C1_4 107.4(7)
C3_4 C2_4 C1_4 113.7(8)
C5_4 N2_4 Cu1_4 109.6(6)
C4_4 O3_4 Cu1_4 114.4(6)
C4_4 O3_4 Ag1 142.7(6)
Cu1_4 O3_4 Ag1 102.9(3)
C4_4 O4_4 Cu3 124.5(7)
O4_4 C4_4 O3_4 125.1(9)
O4_4 C4_4 C5_4 115.7(9)
O3_4 C4_4 C5_4 119.2(8)
N2_4 C5_4 C6_4 110.4(8)
N2_4 C5_4 C4_4 108.4(7)
C6_4 C5_4 C4_4 109.0(8)
O5A_4 Cl1_4 O8_4 109.52(18)
O8_4 Cl1_4 O7B_4 109.5(2)
O8_4 Cl1_4 O6B_4 109.5(2)
O7B_4 Cl1_4 O6B_4 109.5(2)
O8_4 Cl1_4 O5B_4 109.5(2)
O7B_4 Cl1_4 O5B_4 109.4(2)
O6B_4 Cl1_4 O5B_4 109.4(2)
O5A_4 Cl1_4 O6A_4 109.39(18)
O8_4 Cl1_4 O6A_4 109.71(18)
O5A_4 Cl1_4 O7A_4 109.55(18)
O8_4 Cl1_4 O7A_4 109.40(18)
O6A_4 Cl1_4 O7A_4 109.26(18)
O1_5 Ag2 O3_8 106.6(2)
O1_5 Ag2 O1_6 77.1(2)
O3_8 Ag2 O1_6 175.9(2)
O2_5 Cu4 O2_7 174.1(3)
O2_5 Cu4 O2_6 91.3(3)
O2_7 Cu4 O2_6 89.2(3)
O2_5 Cu4 O2_8 90.9(3)
O2_7 Cu4 O2_8 89.0(3)
O2_6 Cu4 O2_8 175.5(3)
O2_5 Cu4 O2 88.0(3)
O2_7 Cu4 O2 97.9(3)
O2_6 Cu4 O2 85.1(3)
O2_8 Cu4 O2 91.1(3)
O4_8 Cu5 O4_6 178.4(3)
O4_8 Cu5 O4_7 88.8(3)
O4_6 Cu5 O4_7 91.5(3)
O4_8 Cu5 O4_5 87.4(3)
O4_6 Cu5 O4_5 92.6(3)
O4_7 Cu5 O4_5 170.5(3)
O4_8 Cu5 O4_2 88.5(3)
O4_6 Cu5 O4_2 93.1(3)
O4_7 Cu5 O4_2 94.9(3)
O4_5 Cu5 O4_2 76.3(2)
C2 O2 Cu4 128.0(6)
O3_5 Cu1_5 O1_5 90.1(3)
O3_5 Cu1_5 N2_5 85.3(3)
O1_5 Cu1_5 N2_5 172.6(3)
O3_5 Cu1_5 N1_5 171.2(3)
O1_5 Cu1_5 N1_5 84.5(3)
N2_5 Cu1_5 N1_5 100.7(3)
C2_5 N1_5 Cu1_5 109.3(6)
C1_5 O1_5 Cu1_5 114.2(6)
C1_5 O1_5 Ag2 135.7(6)
Cu1_5 O1_5 Ag2 108.6(3)
C1_5 O2_5 Cu4 131.1(6)
O2_5 C1_5 O1_5 125.3(9)
O2_5 C1_5 C2_5 116.2(8)
O1_5 C1_5 C2_5 118.5(8)
N1_5 C2_5 C3_5 112.0(9)
N1_5 C2_5 C1_5 108.7(7)
C3_5 C2_5 C1_5 112.7(8)
C5_5 N2_5 Cu1_5 109.5(6)
C4_5 O3_5 Cu1_5 115.1(6)
C4_5 O4_5 Cu5 117.3(6)
C4_5 O4_5 Cu3 138.4(6)
Cu5 O4_5 Cu3 103.5(3)
O4_5 C4_5 O3_5 124.3(9)
O4_5 C4_5 C5_5 117.2(8)
O3_5 C4_5 C5_5 118.5(8)
N2_5 C5_5 C4_5 108.1(7)
N2_5 C5_5 C6_5 110.6(7)
C4_5 C5_5 C6_5 108.7(7)
O7_5 Cl1_5 O5_5 111.0(5)
O7_5 Cl1_5 O8_5 109.2(5)
O5_5 Cl1_5 O8_5 109.4(5)
O7_5 Cl1_5 O6_5 109.1(5)
O5_5 Cl1_5 O6_5 110.1(5)
O8_5 Cl1_5 O6_5 108.0(5)
O3_6 Cu1_6 O1_6 91.8(3)
O3_6 Cu1_6 N1_6 176.2(3)
O1_6 Cu1_6 N1_6 84.6(3)
O3_6 Cu1_6 N2_6 84.7(3)
O1_6 Cu1_6 N2_6 174.2(3)
N1_6 Cu1_6 N2_6 98.9(4)
C2_6 N1_6 Cu1_6 108.9(5)
C1_6 O1_6 Cu1_6 115.6(6)
C1_6 O1_6 Ag2 140.2(6)
Cu1_6 O1_6 Ag2 104.2(3)
C1_6 O2_6 Cu4 124.3(6)
O2_6 C1_6 O1_6 126.5(9)
O2_6 C1_6 C2_6 116.6(8)
O1_6 C1_6 C2_6 116.9(8)
N1_6 C2_6 C3_6 111.5(7)
N1_6 C2_6 C1_6 108.7(7)
C3_6 C2_6 C1_6 114.7(8)
C5_6 N2_6 Cu1_6 109.6(6)
C4_6 O3_6 Cu1_6 114.7(6)
C4_6 O4_6 Cu5 121.1(6)
O4_6 C4_6 O3_6 123.1(9)
O4_6 C4_6 C5_6 118.5(9)
O3_6 C4_6 C5_6 118.4(8)
N2_6 C5_6 C4_6 108.0(8)
N2_6 C5_6 C6_6 109.3(8)
C4_6 C5_6 C6_6 111.5(8)
O6_6 Cl1_6 O8_6 109.2(5)
O6_6 Cl1_6 O7_6 110.3(5)
O8_6 Cl1_6 O7_6 108.8(4)
O6_6 Cl1_6 O5_6 110.0(5)
O8_6 Cl1_6 O5_6 109.1(5)
O7_6 Cl1_6 O5_6 109.5(4)
O3_7 Cu1_7 O1_7 92.1(3)
O3_7 Cu1_7 N1_7 176.3(4)
O1_7 Cu1_7 N1_7 85.1(3)
O3_7 Cu1_7 N2_7 83.3(3)
O1_7 Cu1_7 N2_7 175.2(3)
N1_7 Cu1_7 N2_7 99.6(3)
C2_7 N1_7 Cu1_7 109.3(6)
C1_7 O1_7 Cu1_7 114.6(6)
C1_7 O2_7 Cu4 124.9(6)
O1_7 C1_7 O2_7 123.9(9)
O1_7 C1_7 C2_7 119.2(9)
O2_7 C1_7 C2_7 117.0(8)
N1_7 C2_7 C3_7 111.2(9)
N1_7 C2_7 C1_7 110.2(8)
C3_7 C2_7 C1_7 112.1(9)
C5_7 N2_7 Cu1_7 107.2(6)
C4_7 O3_7 Cu1_7 115.3(6)
C4_7 O4_7 Cu5 123.7(7)
O4_7 C4_7 O3_7 124.1(9)
O4_7 C4_7 C5_7 119.6(9)
O3_7 C4_7 C5_7 116.3(8)
N2_7 C5_7 C6_7 114.9(8)
N2_7 C5_7 C4_7 106.1(8)
C6_7 C5_7 C4_7 114.7(8)
O5A_7 Cl1A_7 O8A_7 109.54(19)
O5A_7 Cl1A_7 O7A_7 109.37(19)
O8A_7 Cl1A_7 O7A_7 109.74(19)
O5A_7 Cl1A_7 O6A_7 109.59(19)
O8A_7 Cl1A_7 O6A_7 109.37(19)
O7A_7 Cl1A_7 O6A_7 109.22(19)
O8B_7 Cl1B_7 O7B_7 109.6(2)
O8B_7 Cl1B_7 O5B_7 109.4(2)
O7B_7 Cl1B_7 O5B_7 109.4(2)
O8B_7 Cl1B_7 O6B_7 109.4(2)
O7B_7 Cl1B_7 O6B_7 109.5(2)
O5B_7 Cl1B_7 O6B_7 109.4(2)
Cl1B_7 O5B_7 Cu1_8 141.9(7)
O3_8 Cu1_8 O1_8 90.8(3)
O3_8 Cu1_8 N2_8 84.8(3)
O1_8 Cu1_8 N2_8 175.6(3)
O3_8 Cu1_8 N1_8 173.0(3)
O1_8 Cu1_8 N1_8 82.8(3)
N2_8 Cu1_8 N1_8 101.7(3)
O3_8 Cu1_8 O5B_7 98.4(4)
O1_8 Cu1_8 O5B_7 82.1(4)
N2_8 Cu1_8 O5B_7 98.5(4)
N1_8 Cu1_8 O5B_7 83.4(4)
C2_8 N1_8 Cu1_8 109.4(5)
C1_8 O1_8 Cu1_8 115.3(6)
C1_8 O2_8 Cu4 119.9(6)
O2_8 C1_8 O1_8 123.9(9)
O2_8 C1_8 C2_8 117.6(9)
O1_8 C1_8 C2_8 118.4(8)
N1_8 C2_8 C3_8 111.0(8)
N1_8 C2_8 C1_8 108.1(7)
C3_8 C2_8 C1_8 115.8(8)
C5_8 N2_8 Cu1_8 108.5(6)
C4_8 O3_8 Cu1_8 114.8(6)
C4_8 O3_8 Ag2 138.5(6)
Cu1_8 O3_8 Ag2 106.7(3)
C4_8 O4_8 Cu5 130.3(6)
O3_8 C4_8 O4_8 125.8(9)
O3_8 C4_8 C5_8 118.8(8)
O4_8 C4_8 C5_8 115.4(8)
N2_8 C5_8 C6_8 114.3(8)
N2_8 C5_8 C4_8 108.0(8)
C6_8 C5_8 C4_8 111.6(8)
O7_8 Cl1_8 O5_8 112.6(6)
O7_8 Cl1_8 O8_8 108.6(6)
O5_8 Cl1_8 O8_8 109.2(5)
O7_8 Cl1_8 O6_8 109.0(7)
O5_8 Cl1_8 O6_8 108.2(5)
O8_8 Cl1_8 O6_8 109.3(6)
O1_9 Cl1_9 O3_9 111.0(6)
O1_9 Cl1_9 O2_9 109.7(6)
O3_9 Cl1_9 O2_9 108.2(5)
O1_9 Cl1_9 O4_9 109.9(6)
O3_9 Cl1_9 O4_9 108.1(4)
O2_9 Cl1_9 O4_9 109.8(5)
O8_9 Cl2_9 O6_9 111.4(5)
O8_9 Cl2_9 O5_9 108.3(6)
O6_9 Cl2_9 O5_9 109.5(5)
O8_9 Cl2_9 O7_9 109.3(5)
O6_9 Cl2_9 O7_9 109.4(5)
O5_9 Cl2_9 O7_9 109.0(5)

loop_
_geom_bond_atom_site_label_1
_geom_bond_atom_site_label_2
_geom_bond_distance
Ag1 O1_2 2.451(7)
Ag1 O3_4 2.547(7)
Ag1 O3_3 2.568(7)
Ag1 O1_1 2.592(7)
Cu2 O2_2 1.939(7)
Cu2 O2_1 1.948(7)
Cu2 O2_4 1.968(7)
Cu2 O2_3 1.974(8)
Cu2 O1 2.216(8)
Cu3 O4_3 1.930(7)
Cu3 O4_1 1.940(7)
Cu3 O4_4 1.954(7)
Cu3 O4_2 1.966(7)
Cu3 O4_5 2.372(6)
O1 C1A 1.36(2)
O1 C1B 1.36(2)
Cu1_1 O1_1 1.932(7)
Cu1_1 O3_1 1.946(7)
Cu1_1 N2_1 1.975(8)
Cu1_1 N1_1 1.981(8)
N1_1 C2_1 1.483(11)
O1_1 C1_1 1.274(11)
O2_1 C1_1 1.250(11)
C1_1 C2_1 1.503(13)
C2_1 C3_1 1.505(14)
N2_1 C5_1 1.495(12)
O3_1 C4_1 1.264(11)
O4_1 C4_1 1.243(11)
C4_1 C5_1 1.539(13)
C5_1 C6_1 1.517(13)
Cl1_1 O6_1 1.421(9)
Cl1_1 O8_1 1.442(7)
Cl1_1 O7_1 1.445(8)
Cl1_1 O5_1 1.446(7)
Cu1_2 O1_2 1.939(7)
Cu1_2 O3_2 1.947(6)
Cu1_2 N2_2 1.975(8)
Cu1_2 N1_2 1.978(8)
N1_2 C2_2 1.490(12)
O1_2 C1_2 1.273(11)
O2_2 C1_2 1.252(11)
C1_2 C2_2 1.517(13)
C2_2 C3_2 1.505(12)
N2_2 C5_2 1.499(11)
O3_2 C4_2 1.267(11)
O4_2 C4_2 1.263(11)
O4_2 Cu5 2.410(6)
C4_2 C5_2 1.489(12)
C5_2 C6_2 1.538(11)
Cl1_2 O5_2 1.421(7)
Cl1_2 O7_2 1.429(8)
Cl1_2 O8_2 1.439(7)
Cl1_2 O6_2 1.444(8)
Cu1_3 O3_3 1.932(7)
Cu1_3 O1_3 1.933(7)
Cu1_3 N1_3 1.969(8)
Cu1_3 N2_3 1.987(9)
N1_3 C2_3 1.474(12)
O1_3 C1_3 1.279(11)
O2_3 C1_3 1.236(12)
C1_3 C2_3 1.535(14)
C2_3 C3_3 1.525(12)
N2_3 C5_3 1.519(12)
O3_3 C4_3 1.269(12)
O4_3 C4_3 1.252(11)
C4_3 C5_3 1.512(14)
C5_3 C6_3 1.507(15)
Cl1_3 O7_3 1.415(9)
Cl1_3 O6_3 1.418(7)
Cl1_3 O8_3 1.418(9)
Cl1_3 O5_3 1.430(7)
Cu1_4 O1_4 1.923(7)
Cu1_4 O3_4 1.948(7)
Cu1_4 N1_4 1.963(9)
Cu1_4 N2_4 2.002(8)
N1_4 C2_4 1.481(12)
O1_4 C1_4 1.271(11)
O2_4 C1_4 1.243(11)
C1_4 C2_4 1.517(13)
C2_4 C3_4 1.492(13)
N2_4 C5_4 1.472(12)
O3_4 C4_4 1.266(12)
O4_4 C4_4 1.252(11)
C4_4 C5_4 1.535(13)
C5_4 C6_4 1.533(12)
Cl1_4 O5A_4 1.4387(13)
Cl1_4 O8_4 1.4389(12)
Cl1_4 O7B_4 1.4396(14)
Cl1_4 O6B_4 1.4397(14)
Cl1_4 O5B_4 1.4397(14)
Cl1_4 O6A_4 1.4401(13)
Cl1_4 O7A_4 1.4401(13)
Ag2 O1_5 2.477(7)
Ag2 O3_8 2.490(6)
Ag2 O1_6 2.529(7)
Cu4 O2_5 1.934(7)
Cu4 O2_7 1.941(7)
Cu4 O2_6 1.956(7)
Cu4 O2_8 1.964(7)
Cu4 O2 2.243(6)
Cu5 O4_8 1.918(7)
Cu5 O4_6 1.935(7)
Cu5 O4_7 1.937(7)
Cu5 O4_5 1.981(7)
O2 C2 1.405(11)
Cu1_5 O3_5 1.931(7)
Cu1_5 O1_5 1.940(7)
Cu1_5 N2_5 1.982(8)
Cu1_5 N1_5 1.986(8)
N1_5 C2_5 1.471(12)
O1_5 C1_5 1.268(11)
O2_5 C1_5 1.252(11)
C1_5 C2_5 1.541(13)
C2_5 C3_5 1.518(14)
N2_5 C5_5 1.503(11)
O3_5 C4_5 1.261(11)
O4_5 C4_5 1.256(11)
C4_5 C5_5 1.523(13)
C5_5 C6_5 1.523(12)
Cl1_5 O7_5 1.427(8)
Cl1_5 O5_5 1.430(8)
Cl1_5 O8_5 1.437(8)
Cl1_5 O6_5 1.443(8)
Cu1_6 O3_6 1.914(7)
Cu1_6 O1_6 1.944(7)
Cu1_6 N1_6 1.977(8)
Cu1_6 N2_6 1.989(9)
N1_6 C2_6 1.477(11)
O1_6 C1_6 1.258(11)
O2_6 C1_6 1.243(11)
C1_6 C2_6 1.544(12)
C2_6 C3_6 1.514(12)
N2_6 C5_6 1.476(13)
O3_6 C4_6 1.295(12)
O4_6 C4_6 1.239(11)
C4_6 C5_6 1.511(13)
C5_6 C6_6 1.524(13)
Cl1_6 O6_6 1.417(7)
Cl1_6 O8_6 1.441(8)
Cl1_6 O7_6 1.443(7)
Cl1_6 O5_6 1.443(7)
Cu1_7 O3_7 1.931(7)
Cu1_7 O1_7 1.949(7)
Cu1_7 N1_7 1.978(9)
Cu1_7 N2_7 1.981(8)
N1_7 C2_7 1.499(12)
O1_7 C1_7 1.257(12)
O2_7 C1_7 1.269(12)
C1_7 C2_7 1.506(13)
C2_7 C3_7 1.505(15)
N2_7 C5_7 1.483(12)
O3_7 C4_7 1.270(12)
O4_7 C4_7 1.249(12)
C4_7 C5_7 1.531(14)
C5_7 C6_7 1.518(14)
Cl1A_7 O5A_7 1.4385(13)
Cl1A_7 O8A_7 1.4395(13)
Cl1A_7 O7A_7 1.4396(13)
Cl1A_7 O6A_7 1.4405(13)
Cl1B_7 O8B_7 1.4389(14)
Cl1B_7 O7B_7 1.4393(14)
Cl1B_7 O5B_7 1.4399(14)
Cl1B_7 O6B_7 1.4400(14)
O5B_7 Cu1_8 2.387(8)
Cu1_8 O3_8 1.941(6)
Cu1_8 O1_8 1.954(7)
Cu1_8 N2_8 1.985(8)
Cu1_8 N1_8 1.988(7)
N1_8 C2_8 1.490(12)
O1_8 C1_8 1.261(12)
O2_8 C1_8 1.252(11)
C1_8 C2_8 1.511(12)
C2_8 C3_8 1.498(12)
N2_8 C5_8 1.484(13)
O3_8 C4_8 1.246(11)
O4_8 C4_8 1.254(11)
C4_8 C5_8 1.534(13)
C5_8 C6_8 1.514(13)
Cl1_8 O7_8 1.401(10)
Cl1_8 O5_8 1.407(8)
Cl1_8 O8_8 1.430(8)
Cl1_8 O6_8 1.435(9)
Cl1_9 O1_9 1.420(10)
Cl1_9 O3_9 1.439(7)
Cl1_9 O2_9 1.455(8)
Cl1_9 O4_9 1.460(7)
Cl2_9 O8_9 1.422(8)
Cl2_9 O6_9 1.433(8)
Cl2_9 O5_9 1.437(8)
Cl2_9 O7_9 1.441(8)
O1_10 C1_10 1.464(14)
O2_10 C2_10 1.421(14)
O3_10 C3_10 1.396(13)
O4_10 C4_10 1.418(14)
O5_10 C5_10 1.445(13)
O6_10 C6_10 1.332(13)
O7_10 C7_10 1.390(13)
